data_4113721
loop_
_publ_author_name
'Irina S. Toulokhonova'
'Thomas C. Stringfellow'
'Sergei A. Ivanov'
'Artem Masunov'
'Robert West'

_publ_contact_author
; 
   Prof. Robert West
   Department of Chemistry 
   University of Wisconsin 
   1101 University Ave. 
   Madison, WI  53706-1396  USA 
;
_publ_contact_author_email west@chem.wisc.edu
_publ_contact_author_fax 1(608)2620381
_publ_contact_author_phone 1(608)2621873
_publ_section_title
;
 A Disilapentalene and a Stable Diradical from the Reaction of a
 Dilithiosilole with a Dichlorocyclopropene
;
_journal_name_full 'Journal of the American Chemical Society'
_journal_page_first 5767
_journal_page_last 5773
_journal_paper_doi 10.1021/ja020763h
_journal_volume 125
_journal_year 2003
_chemical_formula_moiety '(C43 H60 Si2) 2(C6 H6)'
_chemical_formula_sum 'C98 H72 Si2'
_chemical_formula_weight 1305.74
_chemical_melting_point 633(1)
_chemical_name_common 1,4-disila-1,4-dihydropentalene
_chemical_name_systematic
; 
 1,4-disila-1,4-dihydropentalene  
;
_space_group_IT_number 14
_symmetry_cell_setting monoclinic
_symmetry_space_group_name_Hall '-P 2yn'
_symmetry_space_group_name_H-M 'P 1 21/n 1'
_atom_sites_solution_hydrogens geom
_atom_sites_solution_primary direct
_atom_sites_solution_secondary difmap
_audit_creation_method SHELXL-97
_cell_angle_alpha 90.00
_cell_angle_beta 92.539(2)
_cell_angle_gamma 90.00
_cell_formula_units_Z 2
_cell_length_a 10.4525(6)
_cell_length_b 25.5330(16)
_cell_length_c 13.6438(8)
_cell_measurement_reflns_used 4556
_cell_measurement_temperature 133(2)
_cell_measurement_theta_max 27.32
_cell_measurement_theta_min 2.18
_cell_volume 3637.7(4)
_computing_structure_refinement 'SHELXL-97 (Sheldrick, 1997)'
_computing_structure_solution 'SHELXS-97 (Sheldrick, 1990)'
_diffrn_ambient_temperature 133(2)
_diffrn_measured_fraction_theta_full 1.000
_diffrn_measured_fraction_theta_max 1.000
_diffrn_measurement_device 'Bruker SMART'
_diffrn_measurement_method '\w scan frames'
_diffrn_radiation_monochromator graphite
_diffrn_radiation_source 'sealed tube'
_diffrn_radiation_type MoK\a
_diffrn_radiation_wavelength 0.71073
_diffrn_reflns_av_R_equivalents 0.1081
_diffrn_reflns_av_sigmaI/netI 0.1477
_diffrn_reflns_limit_h_max 7
_diffrn_reflns_limit_h_min -12
_diffrn_reflns_limit_k_max 30
_diffrn_reflns_limit_k_min -30
_diffrn_reflns_limit_l_max 15
_diffrn_reflns_limit_l_min -16
_diffrn_reflns_number 19579
_diffrn_reflns_theta_full 25.00
_diffrn_reflns_theta_max 25.00
_diffrn_reflns_theta_min 1.60
_diffrn_standards_decay_% 0.13
_diffrn_standards_number 140
_exptl_absorpt_coefficient_mu 0.099
_exptl_absorpt_correction_T_max 0.956
_exptl_absorpt_correction_T_min 0.649
_exptl_absorpt_correction_type empirical
_exptl_crystal_colour red
_exptl_crystal_density_diffrn 1.192
_exptl_crystal_description plate
_exptl_crystal_F_000 1376
_exptl_crystal_size_max 0.25
_exptl_crystal_size_mid 0.20
_exptl_crystal_size_min 0.05
_refine_diff_density_max 0.356
_refine_diff_density_min -0.347
_refine_diff_density_rms 0.055
_refine_ls_extinction_method none
_refine_ls_goodness_of_fit_ref 0.923
_refine_ls_hydrogen_treatment mixed
_refine_ls_matrix_type full
_refine_ls_number_parameters 506
_refine_ls_number_reflns 6406
_refine_ls_number_restraints 282
_refine_ls_restrained_S_all 0.920
_refine_ls_R_factor_all 0.1507
_refine_ls_R_factor_gt 0.0588
_refine_ls_shift/su_max 0.015
_refine_ls_shift/su_mean 0.001
_refine_ls_structure_factor_coef Fsqd
_refine_ls_weighting_details 'calc w=1/[\s^2^(Fo^2^)+(0.0708P)^2^+0.0000P] where P=(Fo^2^+2Fc^2^)/3'
_refine_ls_weighting_scheme calc
_refine_ls_wR_factor_gt 0.1333
_refine_ls_wR_factor_ref 0.1681
_reflns_number_gt 3011
_reflns_number_total 6406
_reflns_threshold_expression >2sigma(I)
_cod_data_source_file ja020763h.cif
_cod_data_source_block 1,4-disila-1,4-dihydropentalene
_cod_database_code 4113721

loop_
_symmetry_equiv_pos_as_xyz
'x, y, z'
'-x+1/2, y+1/2, -z+1/2'
'-x, -y, -z'
'x-1/2, -y-1/2, z-1/2'

loop_
_atom_site_label
_atom_site_type_symbol
_atom_site_fract_x
_atom_site_fract_y
_atom_site_fract_z
_atom_site_U_iso_or_equiv
_atom_site_adp_type
_atom_site_occupancy
_atom_site_symmetry_multiplicity
_atom_site_calc_flag
_atom_site_refinement_flags
_atom_site_disorder_assembly
_atom_site_disorder_group
Si1 Si 0.47546(10) 0.57328(4) 0.42133(7) 0.0274(3) Uani 1 1 d . . .
C2 C 0.4434(3) 0.58006(12) 0.2874(3) 0.0266(9) Uani 1 1 d . . .
C3 C 0.5159(3) 0.62018(13) 0.2553(2) 0.0250(8) Uani 1 1 d . . .
C4 C 0.5958(3) 0.64878(13) 0.3341(3) 0.0282(9) Uani 1 1 d . . .
C5 C 0.5859(3) 0.63069(13) 0.4277(3) 0.0283(9) Uani 1 1 d . . .
C6 C 0.3652(4) 0.54304(13) 0.2262(3) 0.0291(9) Uani 1 1 d . . .
C7 C 0.2498(4) 0.52450(14) 0.2592(3) 0.0388(10) Uani 1 1 d . . .
H7 H 0.2199 0.5367 0.3198 0.047 Uiso 1 1 calc R . .
C8 C 0.1775(4) 0.48822(15) 0.2045(3) 0.0447(11) Uani 1 1 d . . .
H8 H 0.0970 0.4771 0.2268 0.054 Uiso 1 1 calc R . .
C9 C 0.2213(4) 0.46828(15) 0.1187(3) 0.0448(11) Uani 1 1 d . . .
H9 H 0.1717 0.4435 0.0815 0.054 Uiso 1 1 calc R . .
C10 C 0.3384(4) 0.48469(14) 0.0873(3) 0.0418(11) Uani 1 1 d . . .
H10 H 0.3705 0.4704 0.0290 0.050 Uiso 1 1 calc R . .
C11 C 0.4095(4) 0.52171(14) 0.1396(3) 0.0365(10) Uani 1 1 d . . .
H11 H 0.4895 0.5328 0.1164 0.044 Uiso 1 1 calc R . .
C12 C 0.5197(3) 0.63621(12) 0.1509(3) 0.0261(9) Uani 1 1 d . . .
C13 C 0.4043(4) 0.64823(13) 0.0995(3) 0.0352(10) Uani 1 1 d . . .
H13 H 0.3265 0.6481 0.1329 0.042 Uiso 1 1 calc R . .
C14 C 0.4031(4) 0.66028(14) 0.0000(3) 0.0429(11) Uani 1 1 d . . .
H14 H 0.3247 0.6687 -0.0344 0.051 Uiso 1 1 calc R . .
C15 C 0.5164(5) 0.66000(14) -0.0486(3) 0.0441(11) Uani 1 1 d . . .
H15 H 0.5159 0.6679 -0.1166 0.053 Uiso 1 1 calc R . .
C16 C 0.6298(4) 0.64827(14) 0.0017(3) 0.0364(10) Uani 1 1 d . . .
H16 H 0.7074 0.6478 -0.0320 0.044 Uiso 1 1 calc R . .
C17 C 0.6316(4) 0.63721(13) 0.1006(3) 0.0325(9) Uani 1 1 d . . .
H17 H 0.7109 0.6302 0.1347 0.039 Uiso 1 1 calc R . .
C18 C 0.6811(4) 0.69218(13) 0.3048(3) 0.0294(9) Uani 1 1 d . . .
C19 C 0.6333(4) 0.73669(14) 0.2572(3) 0.0379(10) Uani 1 1 d . . .
H19 H 0.5440 0.7397 0.2423 0.045 Uiso 1 1 calc R . .
C20 C 0.7152(5) 0.77668(15) 0.2312(3) 0.0492(12) Uani 1 1 d . . .
H20 H 0.6808 0.8073 0.2006 0.059 Uiso 1 1 calc R . .
C21 C 0.8455(5) 0.77256(17) 0.2491(3) 0.0526(13) Uani 1 1 d . . .
H21 H 0.9013 0.7996 0.2295 0.063 Uiso 1 1 calc R . .
C22 C 0.8933(4) 0.72872(17) 0.2955(3) 0.0483(12) Uani 1 1 d . . .
H22 H 0.9830 0.7255 0.3084 0.058 Uiso 1 1 calc R . .
C23 C 0.8121(4) 0.68890(15) 0.3241(3) 0.0383(10) Uani 1 1 d . . .
H23 H 0.8469 0.6591 0.3573 0.046 Uiso 1 1 calc R . .
C24 C 0.6396(3) 0.65316(14) 0.5204(3) 0.0304(9) Uani 1 1 d . . .
C25 C 0.6717(4) 0.70575(14) 0.5344(3) 0.0392(10) Uani 1 1 d . . .
H25 H 0.6658 0.7291 0.4801 0.047 Uiso 1 1 calc R . .
C26 C 0.7119(4) 0.72470(16) 0.6259(3) 0.0501(12) Uani 1 1 d . . .
H26 H 0.7332 0.7607 0.6335 0.060 Uiso 1 1 calc R . .
C27 C 0.7213(4) 0.69184(17) 0.7053(3) 0.0481(11) Uani 1 1 d . . .
H27 H 0.7481 0.7051 0.7680 0.058 Uiso 1 1 calc R . .
C28 C 0.6920(4) 0.63989(16) 0.6941(3) 0.0468(11) Uani 1 1 d . . .
H28 H 0.6997 0.6169 0.7488 0.056 Uiso 1 1 calc R . .
C29 C 0.6514(4) 0.62094(15) 0.6035(3) 0.0382(10) Uani 1 1 d . . .
H29 H 0.6307 0.5848 0.5970 0.046 Uiso 1 1 calc R . .
C30 C 0.4617(3) 0.49142(12) 0.5358(2) 0.0258(9) Uani 1 1 d . . .
C31 C 0.3555(3) 0.52682(13) 0.5621(3) 0.0280(9) Uani 1 1 d . . .
C32 C 0.3407(3) 0.57155(13) 0.5079(3) 0.0294(9) Uani 1 1 d . . .
C33 C 0.2843(4) 0.51077(14) 0.6507(3) 0.0356(10) Uani 1 1 d . . .
C34 C 0.1992(4) 0.47035(16) 0.6479(4) 0.0592(14) Uani 1 1 d . . .
H34 H 0.1792 0.4525 0.5881 0.071 Uiso 1 1 calc R . .
C35 C 0.1407(5) 0.45523(19) 0.7358(5) 0.0756(18) Uani 1 1 d . . .
H35 H 0.0793 0.4278 0.7353 0.091 Uiso 1 1 calc R . .
C36 C 0.1745(6) 0.4810(2) 0.8211(4) 0.0743(18) Uani 1 1 d . . .
H36 H 0.1367 0.4704 0.8800 0.089 Uiso 1 1 calc R . .
C37 C 0.2594(5) 0.5209(2) 0.8247(4) 0.0748(17) Uani 1 1 d . . .
H37 H 0.2805 0.5381 0.8850 0.090 Uiso 1 1 calc R . .
C38 C 0.3153(4) 0.53632(19) 0.7392(3) 0.0562(13) Uani 1 1 d . . .
H38 H 0.3749 0.5644 0.7407 0.067 Uiso 1 1 calc R . .
C39 C 0.2390(4) 0.61144(13) 0.5144(2) 0.0288(9) Uani 1 1 d . . .
C40 C 0.1177(4) 0.60102(15) 0.5479(3) 0.0398(10) Uani 1 1 d . . .
H40 H 0.0986 0.5669 0.5707 0.048 Uiso 1 1 calc R . .
C41 C 0.0244(4) 0.63958(16) 0.5487(3) 0.0432(11) Uani 1 1 d . . .
H41 H -0.0575 0.6316 0.5723 0.052 Uiso 1 1 calc R . .
C42 C 0.0488(4) 0.68911(15) 0.5158(3) 0.0404(11) Uani 1 1 d . . .
H42 H -0.0154 0.7154 0.5163 0.049 Uiso 1 1 calc R . .
C43 C 0.1687(4) 0.70016(15) 0.4818(3) 0.0463(11) Uani 1 1 d . . .
H43 H 0.1873 0.7344 0.4595 0.056 Uiso 1 1 calc R . .
C44 C 0.2609(4) 0.66191(14) 0.4801(3) 0.0415(11) Uani 1 1 d . . .
H44 H 0.3418 0.6701 0.4548 0.050 Uiso 1 1 calc R . .
C1S C 0.5849(10) 0.9007(3) 0.4985(8) 0.059(2) Uani 0.497(10) 1 d PDU A 1
H1S H 0.6313 0.9322 0.5113 0.070 Uiso 0.497(10) 1 calc PR A 1
C2S C 0.5613(11) 0.8839(4) 0.4021(6) 0.059(2) Uani 0.497(10) 1 d PDU A 1
H2S H 0.5915 0.9040 0.3492 0.070 Uiso 0.497(10) 1 calc PR A 1
C3S C 0.4938(18) 0.8379(5) 0.3834(5) 0.0670(19) Uani 0.497(10) 1 d PDU A 1
H3S H 0.4804 0.8258 0.3179 0.080 Uiso 0.497(10) 1 calc PR A 1
C4S C 0.4458(14) 0.8096(4) 0.4606(8) 0.071(2) Uani 0.497(10) 1 d PDU A 1
H4S H 0.3936 0.7798 0.4476 0.085 Uiso 0.497(10) 1 calc PR A 1
C5S C 0.4742(13) 0.8249(5) 0.5568(7) 0.070(2) Uani 0.497(10) 1 d PDU A 1
H5S H 0.4483 0.8037 0.6096 0.084 Uiso 0.497(10) 1 calc PR A 1
C6S C 0.5405(12) 0.8714(5) 0.5759(5) 0.070(2) Uani 0.497(10) 1 d PDU A 1
H6S H 0.5553 0.8831 0.6416 0.084 Uiso 0.497(10) 1 calc PR A 1
C1S' C 0.5554(13) 0.8913(3) 0.4420(9) 0.071(2) Uani 0.503(10) 1 d PDU A 2
H1S' H 0.5850 0.9212 0.4085 0.085 Uiso 0.503(10) 1 calc PR A 2
C2S' C 0.5057(19) 0.8490(5) 0.3890(5) 0.0695(19) Uani 0.503(10) 1 d PDU A 2
H2S' H 0.5024 0.8499 0.3194 0.083 Uiso 0.503(10) 1 calc PR A 2
C3S' C 0.4609(14) 0.8054(4) 0.4380(6) 0.068(2) Uani 0.503(10) 1 d PDU A 2
H3S' H 0.4315 0.7756 0.4019 0.082 Uiso 0.503(10) 1 calc PR A 2
C4S' C 0.4591(11) 0.8055(3) 0.5398(6) 0.061(2) Uani 0.503(10) 1 d PDU A 2
H4S' H 0.4233 0.7766 0.5730 0.073 Uiso 0.503(10) 1 calc PR A 2
C5S' C 0.5096(12) 0.8477(4) 0.5932(5) 0.063(2) Uani 0.503(10) 1 d PDU A 2
H5S' H 0.5082 0.8478 0.6628 0.075 Uiso 0.503(10) 1 calc PR A 2
C6S' C 0.5622(12) 0.8899(3) 0.5441(9) 0.067(2) Uani 0.503(10) 1 d PDU A 2
H6S' H 0.6025 0.9177 0.5801 0.080 Uiso 0.503(10) 1 calc PR A 2

loop_
_atom_site_aniso_label
_atom_site_aniso_U_11
_atom_site_aniso_U_22
_atom_site_aniso_U_33
_atom_site_aniso_U_23
_atom_site_aniso_U_13
_atom_site_aniso_U_12
Si1 0.0262(6) 0.0274(5) 0.0287(6) 0.0028(5) 0.0017(4) 0.0007(5)
C2 0.021(2) 0.0252(19) 0.033(2) 0.0018(17) 0.0001(17) 0.0047(17)
C3 0.017(2) 0.031(2) 0.027(2) 0.0020(17) -0.0013(16) 0.0041(16)
C4 0.027(2) 0.026(2) 0.031(2) 0.0006(17) -0.0024(17) 0.0024(17)
C5 0.030(2) 0.028(2) 0.026(2) 0.0042(17) -0.0031(17) 0.0092(17)
C6 0.030(2) 0.027(2) 0.030(2) 0.0038(17) -0.0009(18) 0.0023(17)
C7 0.035(3) 0.043(2) 0.039(3) -0.005(2) 0.006(2) -0.008(2)
C8 0.033(3) 0.045(2) 0.056(3) -0.001(2) 0.000(2) -0.013(2)
C9 0.055(3) 0.036(2) 0.042(3) -0.004(2) -0.013(2) -0.008(2)
C10 0.052(3) 0.040(2) 0.033(2) -0.002(2) 0.004(2) -0.009(2)
C11 0.037(3) 0.032(2) 0.041(3) -0.0008(19) 0.002(2) -0.0049(19)
C12 0.029(2) 0.0224(19) 0.026(2) 0.0023(16) -0.0027(18) -0.0027(17)
C13 0.034(3) 0.036(2) 0.035(2) 0.0073(19) -0.0016(19) 0.0008(18)
C14 0.046(3) 0.046(3) 0.035(3) 0.015(2) -0.019(2) -0.002(2)
C15 0.066(4) 0.041(2) 0.026(2) 0.0069(19) 0.001(2) -0.005(2)
C16 0.045(3) 0.033(2) 0.032(2) 0.0003(19) 0.008(2) -0.0033(19)
C17 0.037(3) 0.031(2) 0.029(2) 0.0003(18) -0.0006(19) -0.0017(18)
C18 0.031(3) 0.033(2) 0.024(2) -0.0006(18) -0.0024(17) -0.0062(18)
C19 0.049(3) 0.032(2) 0.032(2) 0.0019(19) -0.007(2) -0.005(2)
C20 0.080(4) 0.036(2) 0.031(3) 0.008(2) -0.011(2) -0.013(2)
C21 0.066(4) 0.055(3) 0.036(3) 0.011(2) -0.010(2) -0.032(3)
C22 0.036(3) 0.064(3) 0.044(3) 0.001(2) -0.005(2) -0.022(2)
C23 0.039(3) 0.041(2) 0.035(2) 0.0039(19) -0.0035(19) -0.005(2)
C24 0.028(2) 0.038(2) 0.026(2) 0.0018(18) -0.0001(17) -0.0015(18)
C25 0.055(3) 0.034(2) 0.028(2) 0.0015(19) -0.0038(19) -0.004(2)
C26 0.074(4) 0.038(2) 0.037(3) -0.004(2) -0.002(2) -0.015(2)
C27 0.058(3) 0.057(3) 0.028(3) -0.007(2) -0.009(2) -0.003(2)
C28 0.058(3) 0.049(3) 0.032(3) 0.007(2) -0.005(2) 0.004(2)
C29 0.049(3) 0.033(2) 0.033(2) 0.0032(19) -0.003(2) 0.0017(19)
C30 0.023(2) 0.0267(19) 0.028(2) -0.0023(17) 0.0008(16) -0.0013(16)
C31 0.025(2) 0.032(2) 0.026(2) -0.0003(17) 0.0033(16) 0.0009(17)
C32 0.028(2) 0.030(2) 0.030(2) -0.0008(18) -0.0031(17) 0.0013(18)
C33 0.032(3) 0.035(2) 0.041(3) 0.010(2) 0.013(2) 0.0130(19)
C34 0.059(3) 0.040(3) 0.082(4) 0.006(2) 0.039(3) 0.003(2)
C35 0.079(4) 0.045(3) 0.107(5) 0.020(3) 0.050(4) 0.017(3)
C36 0.072(4) 0.078(4) 0.076(4) 0.031(3) 0.036(3) 0.036(3)
C37 0.056(4) 0.119(5) 0.051(3) 0.016(3) 0.017(3) 0.022(4)
C38 0.046(3) 0.086(4) 0.037(3) 0.005(3) 0.012(2) 0.016(3)
C39 0.030(2) 0.032(2) 0.024(2) 0.0016(17) 0.0005(17) 0.0033(18)
C40 0.029(3) 0.040(2) 0.051(3) 0.006(2) 0.003(2) -0.001(2)
C41 0.025(3) 0.052(3) 0.052(3) 0.002(2) 0.003(2) 0.005(2)
C42 0.038(3) 0.039(2) 0.044(3) -0.003(2) -0.005(2) 0.019(2)
C43 0.043(3) 0.040(2) 0.056(3) 0.006(2) 0.007(2) 0.009(2)
C44 0.038(3) 0.038(2) 0.049(3) 0.009(2) 0.012(2) 0.009(2)
C1S 0.055(4) 0.064(4) 0.057(4) -0.003(4) 0.004(4) 0.010(3)
C2S 0.053(4) 0.055(4) 0.067(4) -0.015(4) -0.001(4) 0.010(3)
C3S 0.056(3) 0.062(4) 0.083(4) 0.001(3) 0.006(3) 0.009(3)
C4S 0.059(4) 0.070(3) 0.084(4) 0.002(3) 0.011(4) 0.010(3)
C5S 0.060(3) 0.068(4) 0.082(4) 0.004(4) 0.008(3) 0.006(3)
C6S 0.059(4) 0.072(4) 0.079(4) 0.006(4) 0.010(4) 0.013(4)
C1S' 0.060(3) 0.068(3) 0.085(4) 0.005(4) 0.006(4) 0.010(3)
C2S' 0.057(3) 0.069(4) 0.083(4) 0.003(3) 0.007(3) 0.015(3)
C3S' 0.059(4) 0.071(3) 0.076(4) 0.005(3) 0.018(3) 0.008(3)
C4S' 0.056(4) 0.058(4) 0.070(4) -0.011(4) 0.005(3) 0.007(3)
C5S' 0.057(4) 0.050(4) 0.081(4) -0.004(4) 0.005(3) 0.001(4)
C6S' 0.057(4) 0.058(4) 0.086(4) 0.007(4) 0.004(4) 0.005(3)

loop_
_atom_type_symbol
_atom_type_description
_atom_type_scat_dispersion_real
_atom_type_scat_dispersion_imag
_atom_type_scat_source
C C 0.0033 0.0016 'International Tables Vol C Tables 4.2.6.8 and 6.1.1.4'
H H 0.0000 0.0000 'International Tables Vol C Tables 4.2.6.8 and 6.1.1.4'
Si Si 0.0817 0.0704 'International Tables Vol C Tables 4.2.6.8 and 6.1.1.4'

loop_
_geom_angle_atom_site_label_1
_geom_angle_atom_site_label_2
_geom_angle_atom_site_label_3
_geom_angle
_geom_angle_site_symmetry_1
_geom_angle_site_symmetry_3
C2 Si1 C30 116.03(15) . 3_666
C2 Si1 C5 93.27(15) . .
C30 Si1 C5 118.27(16) 3_666 .
C2 Si1 C32 121.00(16) . .
C30 Si1 C32 92.60(15) 3_666 .
C5 Si1 C32 117.96(16) . .
C3 C2 C6 126.9(3) . .
C3 C2 Si1 108.1(3) . .
C6 C2 Si1 124.6(2) . .
C2 C3 C12 123.8(3) . .
C2 C3 C4 115.5(3) . .
C12 C3 C4 120.6(3) . .
C5 C4 C18 125.0(3) . .
C5 C4 C3 115.9(3) . .
C18 C4 C3 119.1(3) . .
C4 C5 C24 128.9(3) . .
C4 C5 Si1 107.1(3) . .
C24 C5 Si1 123.8(3) . .
C7 C6 C11 117.8(3) . .
C7 C6 C2 120.0(3) . .
C11 C6 C2 121.9(3) . .
C6 C7 C8 120.8(4) . .
C9 C8 C7 120.6(4) . .
C8 C9 C10 119.1(4) . .
C9 C10 C11 120.8(4) . .
C10 C11 C6 120.8(4) . .
C17 C12 C13 118.4(3) . .
C17 C12 C3 122.8(3) . .
C13 C12 C3 118.8(3) . .
C14 C13 C12 120.5(4) . .
C15 C14 C13 119.7(4) . .
C16 C15 C14 120.0(4) . .
C15 C16 C17 120.5(4) . .
C16 C17 C12 121.0(4) . .
C23 C18 C19 118.0(3) . .
C23 C18 C4 120.2(3) . .
C19 C18 C4 121.8(4) . .
C20 C19 C18 120.5(4) . .
C21 C20 C19 121.0(4) . .
C22 C21 C20 118.8(4) . .
C21 C22 C23 120.8(4) . .
C18 C23 C22 120.8(4) . .
C25 C24 C29 116.2(3) . .
C25 C24 C5 124.8(3) . .
C29 C24 C5 118.8(3) . .
C26 C25 C24 121.4(4) . .
C27 C26 C25 120.5(4) . .
C28 C27 C26 119.8(4) . .
C27 C28 C29 120.0(4) . .
C28 C29 C24 122.2(4) . .
C30 C30 C31 116.5(4) 3_666 .
C30 C30 Si1 107.5(3) 3_666 3_666
C31 C30 Si1 136.0(2) . 3_666
C32 C31 C30 116.5(3) . .
C32 C31 C33 127.9(3) . .
C30 C31 C33 115.4(3) . .
C31 C32 C39 127.5(3) . .
C31 C32 Si1 106.8(3) . .
C39 C32 Si1 125.6(3) . .
C34 C33 C38 120.3(4) . .
C34 C33 C31 122.0(4) . .
C38 C33 C31 117.6(4) . .
C33 C34 C35 119.1(5) . .
C36 C35 C34 118.7(5) . .
C37 C36 C35 122.5(5) . .
C36 C37 C38 119.0(5) . .
C37 C38 C33 120.3(5) . .
C40 C39 C44 116.9(3) . .
C40 C39 C32 123.8(3) . .
C44 C39 C32 119.2(3) . .
C41 C40 C39 121.2(4) . .
C42 C41 C40 120.8(4) . .
C41 C42 C43 118.9(4) . .
C44 C43 C42 120.5(4) . .
C43 C44 C39 121.7(4) . .
C6S C1S C2S 120.0(2) . .
C3S C2S C1S 120.0(2) . .
C2S C3S C4S 119.9(2) . .
C5S C4S C3S 120.1(2) . .
C4S C5S C6S 120.0(2) . .
C1S C6S C5S 119.8(2) . .
C2S' C1S' C6S' 120.3(2) . .
C1S' C2S' C3S' 119.9(2) . .
C2S' C3S' C4S' 119.9(2) . .
C3S' C4S' C5S' 120.1(2) . .
C4S' C5S' C6S' 119.7(2) . .
C1S' C6S' C5S' 119.7(2) . .

loop_
_geom_bond_atom_site_label_1
_geom_bond_atom_site_label_2
_geom_bond_distance
_geom_bond_site_symmetry_2
Si1 C2 1.851(4) .
Si1 C30 1.862(3) 3_666
Si1 C5 1.865(4) .
Si1 C32 1.879(3) .
C2 C3 1.358(4) .
C2 C6 1.483(5) .
C3 C12 1.484(5) .
C3 C4 1.519(5) .
C4 C5 1.367(5) .
C4 C18 1.488(5) .
C5 C24 1.476(5) .
C6 C7 1.389(5) .
C6 C11 1.399(5) .
C7 C8 1.391(5) .
C8 C9 1.374(5) .
C9 C10 1.380(5) .
C10 C11 1.381(5) .
C12 C17 1.382(5) .
C12 C13 1.402(5) .
C13 C14 1.392(5) .
C14 C15 1.382(5) .
C15 C16 1.376(6) .
C16 C17 1.377(5) .
C18 C23 1.385(5) .
C18 C19 1.391(5) .
C19 C20 1.388(5) .
C20 C21 1.377(6) .
C21 C22 1.370(6) .
C22 C23 1.391(5) .
C24 C25 1.395(5) .
C24 C29 1.402(5) .
C25 C26 1.387(5) .
C26 C27 1.371(5) .
C27 C28 1.368(5) .
C28 C29 1.378(5) .
C30 C30 1.362(6) 3_666
C30 C31 1.487(4) .
C30 Si1 1.862(3) 3_666
C31 C32 1.365(5) .
C31 C33 1.505(5) .
C32 C39 1.478(5) .
C33 C34 1.361(5) .
C33 C38 1.398(6) .
C34 C35 1.423(6) .
C35 C36 1.370(7) .
C36 C37 1.350(7) .
C37 C38 1.385(6) .
C39 C40 1.392(5) .
C39 C44 1.394(5) .
C40 C41 1.386(5) .
C41 C42 1.370(5) .
C42 C43 1.384(5) .
C43 C44 1.373(5) .
C1S C6S 1.390(4) .
C1S C2S 1.395(4) .
C2S C3S 1.387(4) .
C3S C4S 1.389(4) .
C4S C5S 1.388(4) .
C5S C6S 1.393(4) .
C1S' C2S' 1.387(4) .
C1S' C6S' 1.391(4) .
C2S' C3S' 1.390(4) .
C3S' C4S' 1.390(4) .
C4S' C5S' 1.392(4) .
C5S' C6S' 1.396(4) .

loop_
_geom_torsion_atom_site_label_1
_geom_torsion_atom_site_label_2
_geom_torsion_atom_site_label_3
_geom_torsion_atom_site_label_4
_geom_torsion
_geom_torsion_site_symmetry_1
C30 Si1 C2 C3 -121.0(2) 3_666
C5 Si1 C2 C3 2.7(3) .
C32 Si1 C2 C3 128.3(2) .
C30 Si1 C2 C6 51.6(3) 3_666
C5 Si1 C2 C6 175.4(3) .
C32 Si1 C2 C6 -59.0(3) .
C6 C2 C3 C12 5.2(6) .
Si1 C2 C3 C12 177.6(3) .
C6 C2 C3 C4 -174.6(3) .
Si1 C2 C3 C4 -2.2(4) .
C2 C3 C4 C5 0.3(4) .
C12 C3 C4 C5 -179.6(3) .
C2 C3 C4 C18 178.1(3) .
C12 C3 C4 C18 -1.8(5) .
C18 C4 C5 C24 9.4(6) .
C3 C4 C5 C24 -172.9(3) .
C18 C4 C5 Si1 -175.9(3) .
C3 C4 C5 Si1 1.8(4) .
C2 Si1 C5 C4 -2.6(3) .
C30 Si1 C5 C4 119.4(2) 3_666
C32 Si1 C5 C4 -130.5(2) .
C2 Si1 C5 C24 172.5(3) .
C30 Si1 C5 C24 -65.5(3) 3_666
C32 Si1 C5 C24 44.6(3) .
C3 C2 C6 C7 -144.8(4) .
Si1 C2 C6 C7 44.0(5) .
C3 C2 C6 C11 41.6(5) .
Si1 C2 C6 C11 -129.6(3) .
C11 C6 C7 C8 -3.7(6) .
C2 C6 C7 C8 -177.5(3) .
C6 C7 C8 C9 2.8(6) .
C7 C8 C9 C10 0.1(6) .
C8 C9 C10 C11 -1.8(6) .
C9 C10 C11 C6 0.7(6) .
C7 C6 C11 C10 2.0(5) .
C2 C6 C11 C10 175.7(3) .
C2 C3 C12 C17 -121.9(4) .
C4 C3 C12 C17 58.0(4) .
C2 C3 C12 C13 54.7(5) .
C4 C3 C12 C13 -125.5(3) .
C17 C12 C13 C14 0.7(5) .
C3 C12 C13 C14 -176.0(3) .
C12 C13 C14 C15 0.5(5) .
C13 C14 C15 C16 -0.5(6) .
C14 C15 C16 C17 -0.6(6) .
C15 C16 C17 C12 1.8(5) .
C13 C12 C17 C16 -1.8(5) .
C3 C12 C17 C16 174.8(3) .
C5 C4 C18 C23 58.4(5) .
C3 C4 C18 C23 -119.2(4) .
C5 C4 C18 C19 -122.1(4) .
C3 C4 C18 C19 60.2(5) .
C23 C18 C19 C20 -0.8(5) .
C4 C18 C19 C20 179.7(3) .
C18 C19 C20 C21 2.1(6) .
C19 C20 C21 C22 -1.7(6) .
C20 C21 C22 C23 0.2(6) .
C19 C18 C23 C22 -0.8(5) .
C4 C18 C23 C22 178.8(3) .
C21 C22 C23 C18 1.1(6) .
C4 C5 C24 C25 24.1(6) .
Si1 C5 C24 C25 -149.8(3) .
C4 C5 C24 C29 -160.9(4) .
Si1 C5 C24 C29 25.2(5) .
C29 C24 C25 C26 -0.5(6) .
C5 C24 C25 C26 174.7(4) .
C24 C25 C26 C27 0.1(6) .
C25 C26 C27 C28 0.7(7) .
C26 C27 C28 C29 -1.0(6) .
C27 C28 C29 C24 0.6(6) .
C25 C24 C29 C28 0.2(6) .
C5 C24 C29 C28 -175.3(4) .
C30 C30 C31 C32 3.7(6) 3_666
Si1 C30 C31 C32 -178.1(3) 3_666
C30 C30 C31 C33 -171.6(4) 3_666
Si1 C30 C31 C33 6.6(6) 3_666
C30 C31 C32 C39 175.9(3) .
C33 C31 C32 C39 -9.5(6) .
C30 C31 C32 Si1 -3.9(4) .
C33 C31 C32 Si1 170.7(3) .
C2 Si1 C32 C31 125.3(3) .
C30 Si1 C32 C31 2.7(3) 3_666
C5 Si1 C32 C31 -121.5(3) .
C2 Si1 C32 C39 -54.5(4) .
C30 Si1 C32 C39 -177.1(3) 3_666
C5 Si1 C32 C39 58.8(4) .
C32 C31 C33 C34 110.6(5) .
C30 C31 C33 C34 -74.7(5) .
C32 C31 C33 C38 -74.2(5) .
C30 C31 C33 C38 100.5(4) .
C38 C33 C34 C35 1.2(6) .
C31 C33 C34 C35 176.3(4) .
C33 C34 C35 C36 -1.7(7) .
C34 C35 C36 C37 1.3(8) .
C35 C36 C37 C38 -0.3(8) .
C36 C37 C38 C33 -0.2(7) .
C34 C33 C38 C37 -0.3(6) .
C31 C33 C38 C37 -175.6(4) .
C31 C32 C39 C40 -26.0(6) .
Si1 C32 C39 C40 153.8(3) .
C31 C32 C39 C44 158.0(4) .
Si1 C32 C39 C44 -22.3(5) .
C44 C39 C40 C41 -1.2(6) .
C32 C39 C40 C41 -177.4(4) .
C39 C40 C41 C42 0.4(6) .
C40 C41 C42 C43 -0.1(6) .
C41 C42 C43 C44 0.7(6) .
C42 C43 C44 C39 -1.7(6) .
C40 C39 C44 C43 1.9(6) .
C32 C39 C44 C43 178.2(4) .
C6S C1S C2S C3S -0.1(17) .
C1S C2S C3S C4S 2(2) .
C2S C3S C4S C5S -5(3) .
C3S C4S C5S C6S 6(2) .
C2S C1S C6S C5S 0.9(17) .
C4S C5S C6S C1S -3.9(19) .
C6S' C1S' C2S' C3S' 1(2) .
C1S' C2S' C3S' C4S' 4(3) .
C2S' C3S' C4S' C5S' -4(2) .
C3S' C4S' C5S' C6S' -0.1(16) .
C2S' C1S' C6S' C5S' -5(2) .
C4S' C5S' C6S' C1S' 4.7(17) .
